data_7114548
loop_
_publ_author_name
'Francis, Matthew D.'
'Hitchcock, Peter B.'

_publ_section_title
;
 Synthesis, crystal and molecular structure of [Sn(\h4-P2C2But2)]: the
 first non transition metal 1,3-diphosphacyclobutadienyl compound
;
_journal_issue 1
_journal_name_full 'Chemical Communications'
_journal_page_first 86
_journal_paper_doi 10.1039/b110228c
_journal_year 2002
_chemical_compound_source 'synthesis as described'
_chemical_formula_moiety 'C10 H18 P2 Sn1'
_chemical_formula_sum 'C10 H18 P2 Sn'
_chemical_formula_weight 318.87
_chemical_name_common '[Sn(P2(CtBu)2}]'
_chemical_name_systematic
;
?
;
_space_group_IT_number 15
_symmetry_cell_setting monoclinic
_symmetry_Int_Tables_number 15
_symmetry_space_group_name_Hall '-C 2yc'
_symmetry_space_group_name_H-M 'C 1 2/c 1'
_atom_sites_solution_hydrogens geom
_atom_sites_solution_primary direct
_atom_sites_solution_secondary difmap
_audit_conform_dict_location ftp://ftp.iucr.org/cifdics/cif_core.dic
_audit_conform_dict_name cif_core.dic
_audit_conform_dict_version 2.1
_audit_creation_date 2001-10-11T15:35:43-00:00
_audit_creation_method 'WinGX routine CIF_UPDATE'
_cell_angle_alpha 90
_cell_angle_beta 96.024(7)
_cell_angle_gamma 90
_cell_formula_units_Z 4
_cell_length_a 19.812(2)
_cell_length_b 6.0863(8)
_cell_length_c 10.6752(13)
_cell_measurement_reflns_used 4890
_cell_measurement_temperature 173(2)
_cell_measurement_theta_max 25.028
_cell_measurement_theta_min 3.705
_cell_measurement_wavelength 0.71073
_cell_volume 1280.1(3)
_computing_cell_refinement 'HKL Scalepack (Otwinowski & Minor 1997)'
_computing_data_reduction 'HKL Denzo and Scalepack (Otwinowski & Minor 1997)'
_computing_molecular_graphics 'Ortep-3 for Windows (Farrugia, 1997)'
_computing_publication_material 'WinGX publication routines (Farrugia, 1999)'
_computing_structure_refinement 'SHELXL-97 (Sheldrick, 1997)'
_diffrn_ambient_temperature 173(2)
_diffrn_measured_fraction_theta_full 0.981
_diffrn_measured_fraction_theta_max 0.981
_diffrn_measurement_device KappaCCD
_diffrn_measurement_method CCD
_diffrn_radiation_monochromator graphite
_diffrn_radiation_probe x-ray
_diffrn_radiation_type MoK\a
_diffrn_radiation_wavelength 0.71073
_diffrn_reflns_av_R_equivalents 0.0571
_diffrn_reflns_av_unetI/netI 0.0568
_diffrn_reflns_limit_h_max 23
_diffrn_reflns_limit_h_min -21
_diffrn_reflns_limit_k_max 6
_diffrn_reflns_limit_k_min -7
_diffrn_reflns_limit_l_max 12
_diffrn_reflns_limit_l_min -10
_diffrn_reflns_number 2518
_diffrn_reflns_theta_full 24.99
_diffrn_reflns_theta_max 24.99
_diffrn_reflns_theta_min 3.94
_exptl_absorpt_coefficient_mu 2.205
_exptl_absorpt_correction_T_max 0.831
_exptl_absorpt_correction_T_min 0.635
_exptl_absorpt_correction_type multi-scan
_exptl_absorpt_process_details
;
[c.f. r.h. blessing, acta cryst. (1995), a51, 33-38]
;
_exptl_crystal_colour yellow
_exptl_crystal_density_diffrn 1.655
_exptl_crystal_density_method 'not measured'
_exptl_crystal_description plate
_exptl_crystal_F_000 632
_exptl_crystal_size_max 0.3
_exptl_crystal_size_mid 0.3
_exptl_crystal_size_min 0.05
_refine_diff_density_max 1.206
_refine_diff_density_min -0.837
_refine_diff_density_rms 0.114
_refine_ls_extinction_method none
_refine_ls_goodness_of_fit_ref 1.073
_refine_ls_hydrogen_treatment mixed
_refine_ls_matrix_type full
_refine_ls_number_parameters 60
_refine_ls_number_reflns 1115
_refine_ls_number_restraints 0
_refine_ls_restrained_S_all 1.073
_refine_ls_R_factor_all 0.0389
_refine_ls_R_factor_gt 0.0336
_refine_ls_shift/su_max 0
_refine_ls_shift/su_mean 0
_refine_ls_structure_factor_coef Fsqd
_refine_ls_weighting_details 'calc w=1/[\s^2^(Fo^2^)+(0.0474P)^2^+0.0000P] where P=(Fo^2^+2Fc^2^)/3'
_refine_ls_weighting_scheme calc
_refine_ls_wR_factor_gt 0.0831
_refine_ls_wR_factor_ref 0.0859
_reflns_number_gt 998
_reflns_number_total 1115
_reflns_threshold_expression >2sigma(I)
_cod_data_source_file b110228c.txt
_cod_data_source_block oct901
_cod_original_sg_symbol_H-M C2/c
_cod_database_code 7114548

loop_
_symmetry_equiv_pos_as_xyz
'x, y, z'
'x, -y, z+1/2'
'x+1/2, y+1/2, z'
'x+1/2, -y+1/2, z+1/2'
'-x, -y, -z'
'-x, y, -z-1/2'
'-x+1/2, -y+1/2, -z'
'-x+1/2, y+1/2, -z-1/2'

loop_
_atom_site_label
_atom_site_type_symbol
_atom_site_fract_x
_atom_site_fract_y
_atom_site_fract_z
_atom_site_U_iso_or_equiv
_atom_site_adp_type
_atom_site_occupancy
_atom_site_symmetry_multiplicity
_atom_site_calc_flag
_atom_site_refinement_flags
Sn Sn 0 0.06573(5) 0.25 0.0368(2) Uani 1 2 d S
P P -0.02037(4) -0.30129(15) 0.36694(7) 0.0284(3) Uani 1 1 d .
C1 C 0.05721(17) -0.2836(5) 0.2942(3) 0.0243(7) Uani 1 1 d .
C2 C 0.13027(17) -0.2992(5) 0.3495(3) 0.0256(7) Uani 1 1 d .
C3 C 0.1498(2) -0.5432(6) 0.3655(4) 0.0332(9) Uani 1 1 d .
H3A H 0.1972 -0.5551 0.4014 0.05 Uiso 1 1 calc R
H3B H 0.1441 -0.6161 0.2832 0.05 Uiso 1 1 calc R
H3C H 0.1204 -0.6139 0.422 0.05 Uiso 1 1 calc R
C4 C 0.13967(19) -0.1902(6) 0.4798(3) 0.0366(8) Uani 1 1 d .
H4A H 0.1873 -0.2024 0.5148 0.055 Uiso 1 1 calc R
H4B H 0.1107 -0.2639 0.5359 0.055 Uiso 1 1 calc R
H4C H 0.127 -0.0348 0.4719 0.055 Uiso 1 1 calc R
C5 C 0.17754(19) -0.1910(6) 0.2623(4) 0.0367(8) Uani 1 1 d .
H5A H 0.2247 -0.2039 0.2998 0.055 Uiso 1 1 calc R
H5B H 0.1657 -0.0354 0.2512 0.055 Uiso 1 1 calc R
H5C H 0.1724 -0.2646 0.1802 0.055 Uiso 1 1 calc R

loop_
_atom_site_aniso_label
_atom_site_aniso_U_11
_atom_site_aniso_U_22
_atom_site_aniso_U_33
_atom_site_aniso_U_23
_atom_site_aniso_U_13
_atom_site_aniso_U_12
Sn 0.0333(3) 0.0220(2) 0.0535(3) 0 -0.00288(18) 0
P 0.0274(5) 0.0368(5) 0.0213(4) 0.0035(4) 0.0043(4) 0.0006(4)
C1 0.0290(18) 0.0213(16) 0.0236(15) 0.0020(13) 0.0069(13) 0.0021(13)
C2 0.0224(16) 0.0266(17) 0.0277(16) 0.0008(14) 0.0022(12) 0.0001(13)
C3 0.028(2) 0.030(2) 0.040(2) 0.0024(15) 0.0008(16) 0.0038(15)
C4 0.035(2) 0.042(2) 0.0305(18) -0.0059(17) -0.0052(15) 0.0041(17)
C5 0.0289(19) 0.044(2) 0.0369(18) 0.0064(17) 0.0034(15) -0.0049(16)

loop_
_atom_type_symbol
_atom_type_description
_atom_type_scat_dispersion_real
_atom_type_scat_dispersion_imag
_atom_type_scat_source
C C 0.0033 0.0016 'International Tables Vol C Tables 4.2.6.8 and 6.1.1.4'
H H 0 0 'International Tables Vol C Tables 4.2.6.8 and 6.1.1.4'
P P 0.1023 0.0942 'International Tables Vol C Tables 4.2.6.8 and 6.1.1.4'
Sn Sn -0.6537 1.4246 'International Tables Vol C Tables 4.2.6.8 and 6.1.1.4'

loop_
_geom_angle_atom_site_label_1
_geom_angle_atom_site_label_2
_geom_angle_atom_site_label_3
_geom_angle
_geom_angle_site_symmetry_1
_geom_angle_site_symmetry_3
C1 Sn C1 58.11(16) 6_556 .
C1 Sn P 41.55(7) 6_556 6_556
C1 Sn P 41.64(7) . 6_556
C1 Sn P 41.64(7) 6_556 .
C1 Sn P 41.55(7) . .
P Sn P 62.36(4) 6_556 .
C1 P C1 82.11(17) . 6_556
C1 P Sn 63.88(10) . .
C1 P Sn 63.85(10) 6_556 .
C2 C1 P 131.1(2) . .
C2 C1 P 130.3(2) . 6_556
P C1 P 97.47(17) . 6_556
C2 C1 Sn 122.7(2) . .
P C1 Sn 74.57(11) . .
P C1 Sn 74.51(11) 6_556 .
C1 C2 C4 110.4(3) . .
C1 C2 C5 110.9(3) . .
C4 C2 C5 109.9(3) . .
C1 C2 C3 108.9(3) . .
C4 C2 C3 108.1(3) . .
C5 C2 C3 108.6(3) . .

loop_
_geom_bond_atom_site_label_1
_geom_bond_atom_site_label_2
_geom_bond_distance
_geom_bond_site_symmetry_2
Sn C1 2.432(3) 6_556
Sn C1 2.432(3) .
Sn P 2.6109(10) 6_556
Sn P 2.6109(10) .
P C1 1.796(3) .
P C1 1.800(3) 6_556
C1 C2 1.508(5) .
C1 P 1.800(3) 6_556
C2 C4 1.535(5) .
C2 C5 1.536(5) .
C2 C3 1.540(5) .
